data_2009313
loop_
_publ_author_name
'Vasu Dev, R.'
'Shashi Rekha, K.'
'Vyas, K.'
'Mohanti, S. B.'
'Rajender Kumar, P.'
'Om Reddy, G.'

_publ_section_title
;
 Celecoxib, a COX-II inhibitor
;
_journal_coeditor_code QA0186
_journal_data_validation_number IUC9900161
_journal_issue 12
_journal_name_full 'Acta Crystallographica Section C'
_journal_paper_doi 10.1107/S0108270199098200
_journal_volume 55
_journal_year 1999
_chemical_formula_moiety 'C17 H14 F3 N3 O2 S'
_chemical_formula_sum 'C17 H14 F3 N3 O2 S'
_chemical_formula_weight 381.37
_chemical_name_common Celecoxib
_chemical_name_systematic
;
4-[5-(4-methylphenyl)-3-(trifluoromethyl)-1H-pyazol-1-yl]benezenesulfonamide
;
_space_group_IT_number 2
_symmetry_cell_setting triclinic
_symmetry_space_group_name_Hall '-P 1'
_symmetry_space_group_name_H-M 'P -1'
_cell_angle_alpha 97.62(7)
_cell_angle_beta 100.65(6)
_cell_angle_gamma 95.95(4)
_cell_formula_units_Z 2
_cell_length_a 10.136(5)
_cell_length_b 16.778(6)
_cell_length_c 5.066(6)
_cell_measurement_reflns_used 23
_cell_measurement_temperature 293.2
_cell_measurement_theta_max 27.3
_cell_measurement_theta_min 20.6
_cell_volume 831.9(11)
_computing_cell_refinement 'MSC/AFC diffractometer control software'
_computing_data_collection 'MSC/AFC diffractometer control software'
_computing_data_reduction 'teXsan (MSC, 1992-1997)'
_computing_publication_material 'teXsan (MSC, 1992-1997)'
_computing_structure_refinement 'teXsan (MSC, 1992-1997)'
_diffrn_ambient_temperature 293.2
_diffrn_measurement_device_type 'Rigaku AFC-7S'
_diffrn_measurement_method \w-2\q
_diffrn_radiation_monochromator graphite
_diffrn_radiation_source 'X-ray tube'
_diffrn_radiation_type CuK\a
_diffrn_radiation_wavelength 1.5418
_diffrn_reflns_av_R_equivalents 0.08229
_diffrn_reflns_av_sigmaI/netI 0.100
_diffrn_reflns_limit_h_max 12
_diffrn_reflns_limit_h_min 0
_diffrn_reflns_limit_k_max 20
_diffrn_reflns_limit_k_min -20
_diffrn_reflns_limit_l_max 5
_diffrn_reflns_limit_l_min -5
_diffrn_reflns_number 3330
_diffrn_reflns_reduction_process 'Lp corrections applied'
_diffrn_reflns_theta_max 70.12
_diffrn_reflns_theta_min 2.68
_diffrn_standards_decay_% 1.15
_diffrn_standards_interval_count 150
_diffrn_standards_number 3
_exptl_absorpt_coefficient_mu 2.194
_exptl_absorpt_correction_T_max 0.806
_exptl_absorpt_correction_T_min 0.552
_exptl_absorpt_correction_type '\y scan'
_exptl_absorpt_process_details '(North et al., 1986)'
_exptl_crystal_colour colourless
_exptl_crystal_density_diffrn 1.522
_exptl_crystal_density_method 'not measured'
_exptl_crystal_description needle
_exptl_crystal_F_000 392
_exptl_crystal_size_max 0.5
_exptl_crystal_size_mid 0.1
_exptl_crystal_size_min 0.1
_refine_diff_density_max 0.76
_refine_diff_density_min -0.45
_refine_ls_extinction_method none
_refine_ls_goodness_of_fit_all 1.746
_refine_ls_goodness_of_fit_ref 1.881
_refine_ls_hydrogen_treatment noref
_refine_ls_matrix_type full
_refine_ls_number_constraints 0
_refine_ls_number_parameters 241
_refine_ls_number_reflns 2435
_refine_ls_number_restraints 2
_refine_ls_R_factor_all 0.115
_refine_ls_R_factor_gt 0.088
_refine_ls_shift/su_max 0.001
_refine_ls_shift/su_mean 0.000
_refine_ls_structure_factor_coef F
_refine_ls_weighting_details 'w = 1/[\s^2^(Fo) + 0.00063|Fo|^2^]'
_refine_ls_weighting_scheme sigma
_refine_ls_wR_factor_all 0.096
_refine_ls_wR_factor_ref 0.092
_reflns_number_gt 2435
_reflns_number_total 3011
_reflns_threshold_expression I>0.70\s(I)
_cod_data_source_file qa0186.cif
_cod_data_source_block I
_cod_original_cell_volume 832.0(10)
_cod_database_code 2009313

loop_
_symmetry_equiv_pos_as_xyz
'  +x,  +y,  +z'
'  -x,  -y,  -z'

loop_
_atom_site_label
_atom_site_fract_x
_atom_site_fract_y
_atom_site_fract_z
_atom_site_U_iso_or_equiv
_atom_site_adp_type
_atom_site_calc_flag
_atom_site_calc_attached_atom
_atom_site_refinement_flags
_atom_site_occupancy
S(1) 0.65074(9) -0.09233(5) 0.0959(2) 0.0414(2) Uani d ? . 1.000
F(1) 1.1760(3) 0.40730(10) 1.3145(5) 0.0783(8) Uani d ? . 1.000
F(2) 1.1964(3) 0.2846(2) 1.3458(5) 0.0819(9) Uani d ? . 1.000
F(3) 1.3039(2) 0.3470(2) 1.0988(5) 0.0851(9) Uani d ? . 1.000
O(1) 0.5123(2) -0.0937(2) 0.1191(6) 0.0572(7) Uani d ? . 1.000
O(2) 0.6827(3) -0.1084(2) -0.1645(5) 0.0608(8) Uani d ? . 1.000
N(1) 1.0357(3) 0.2343(2) 0.8402(6) 0.0432(7) Uani d ? . 1.000
N(2) 0.9332(3) 0.2336(2) 0.6263(6) 0.0402(7) Uani d ? . 1.000
N(3) 0.7121(3) -0.1574(2) 0.2699(6) 0.0460(9) Uani d ? D 1.000
C(1) 1.0715(3) 0.3125(2) 0.9390(7) 0.0396(8) Uani d ? . 1.000
C(2) 0.9950(4) 0.3615(2) 0.7922(7) 0.0442(9) Uani d ? . 1.000
C(3) 0.9056(3) 0.3104(2) 0.5874(7) 0.0397(8) Uani d ? . 1.000
C(4) 1.1881(4) 0.3369(2) 1.1727(8) 0.0510(9) Uani d ? . 1.000
C(5) 0.8062(3) 0.3312(2) 0.3667(7) 0.0395(8) Uani d ? . 1.000
C(6) 0.7018(4) 0.2784(2) 0.1960(8) 0.0520(10) Uani d ? . 1.000
C(7) 0.6139(4) 0.3037(2) -0.0065(8) 0.0570(10) Uani d ? . 1.000
C(8) 0.6281(4) 0.3836(2) -0.0543(8) 0.0480(10) Uani d ? . 1.000
C(9) 0.7297(4) 0.4372(2) 0.1186(9) 0.0570(10) Uani d ? . 1.000
C(10) 0.8179(4) 0.4112(2) 0.3212(9) 0.0540(10) Uani d ? . 1.000
C(11) 0.5334(4) 0.4106(3) -0.2810(9) 0.0660(10) Uani d ? . 1.000
C(12) 0.8649(3) 0.1550(2) 0.4909(7) 0.0397(8) Uani d ? . 1.000
C(13) 0.7540(4) 0.1235(2) 0.5787(8) 0.0470(10) Uani d ? . 1.000
C(14) 0.6890(4) 0.0476(2) 0.4583(8) 0.0470(10) Uani d ? . 1.000
C(15) 0.7363(3) 0.0052(2) 0.2508(7) 0.0387(8) Uani d ? . 1.000
C(16) 0.8480(4) 0.0371(2) 0.1662(8) 0.0520(10) Uani d ? . 1.000
C(17) 0.9145(4) 0.1132(2) 0.2871(8) 0.0520(10) Uani d ? . 1.000
H(1) 1.0017 0.4199 0.8290 0.052 Uiso c ? . 1.000
H(2) 0.6877 0.2224 0.2256 0.061 Uiso c ? . 1.000
H(3) 0.5423 0.2645 -0.1252 0.068 Uiso c ? . 1.000
H(4) 0.7375 0.4937 0.0965 0.069 Uiso c ? . 1.000
H(5) 0.8907 0.4507 0.4366 0.066 Uiso c ? . 1.000
H(6) 0.4852 0.4510 -0.2119 0.079 Uiso c ? . 1.000
H(7) 0.5843 0.4323 -0.4044 0.079 Uiso c ? . 1.000
H(8) 0.4710 0.3654 -0.3820 0.079 Uiso c ? . 1.000
H(9) 0.7228 0.1538 0.7252 0.056 Uiso c ? . 1.000
H(10) 0.6100 0.0235 0.5198 0.058 Uiso c ? . 1.000
H(11) 0.8801 0.0065 0.0210 0.062 Uiso c ? . 1.000
H(12) 0.9917 0.1377 0.2268 0.064 Uiso c ? . 1.000
H(13) 0.698(5) -0.147(3) 0.435(4) 0.079 Uiso d ? D 1.000
H(14) 0.790(2) -0.171(3) 0.247(9) 0.073 Uiso d ? D 1.000

loop_
_atom_site_aniso_label
_atom_site_aniso_U_11
_atom_site_aniso_U_22
_atom_site_aniso_U_33
_atom_site_aniso_U_12
_atom_site_aniso_U_13
_atom_site_aniso_U_23
S(1) 0.0426(5) 0.0324(4) 0.0433(5) 0.0051(3) -0.0020(4) -0.0010(3)
F(1) 0.083(2) 0.0590(10) 0.073(2) 0.0180(10) -0.0190(10) -0.0210(10)
F(2) 0.087(2) 0.069(2) 0.075(2) -0.0010(10) -0.0260(10) 0.0270(10)
F(3) 0.0340(10) 0.130(2) 0.080(2) -0.0040(10) 0.0020(10) -0.001(2)
O(1) 0.0370(10) 0.0460(10) 0.079(2) 0.0000(10) -0.0040(10) -0.0010(10)
O(2) 0.084(2) 0.0460(10) 0.0440(10) -0.0070(10) 0.0090(10) -0.0060(10)
N(1) 0.0340(10) 0.0370(10) 0.054(2) 0.0070(10) -0.0040(10) 0.0030(10)
N(2) 0.0330(10) 0.0320(10) 0.051(2) 0.0070(10) -0.0040(10) 0.0040(10)
N(3) 0.055(2) 0.0360(10) 0.047(2) 0.0160(10) 0.007(2) 0.0020(10)
C(1) 0.031(2) 0.0390(10) 0.046(2) 0.0070(10) 0.0040(10) 0.0010(10)
C(2) 0.040(2) 0.036(2) 0.051(2) 0.0090(10) -0.0030(10) -0.0010(10)
C(3) 0.034(2) 0.0330(10) 0.050(2) 0.0090(10) 0.0030(10) 0.0020(10)
C(4) 0.038(2) 0.050(2) 0.055(2) 0.005(2) -0.0080(10) -0.0010(10)
C(5) 0.028(2) 0.0390(10) 0.049(2) 0.0090(10) 0.0030(10) 0.0030(10)
C(6) 0.048(2) 0.030(2) 0.066(2) 0.0040(10) -0.010(2) 0.0020(10)
C(7) 0.049(2) 0.045(2) 0.065(2) 0.009(2) -0.012(2) -0.002(2)
C(8) 0.038(2) 0.049(2) 0.056(2) 0.0130(10) 0.0080(10) 0.007(2)
C(9) 0.046(2) 0.047(2) 0.076(3) 0.0120(10) -0.005(2) 0.015(2)
C(10) 0.040(2) 0.039(2) 0.075(3) 0.0030(10) -0.006(2) 0.007(2)
C(11) 0.055(3) 0.075(3) 0.067(3) 0.020(2) -0.006(2) 0.018(2)
C(12) 0.034(2) 0.0310(10) 0.049(2) 0.0070(10) -0.0030(10) 0.0030(10)
C(13) 0.040(2) 0.039(2) 0.057(2) 0.0060(10) 0.011(2) -0.009(2)
C(14) 0.043(2) 0.038(2) 0.059(2) 0.0010(10) 0.016(2) -0.0020(10)
C(15) 0.038(2) 0.0280(10) 0.046(2) 0.0060(10) -0.0010(10) 0.0040(10)
C(16) 0.045(2) 0.045(2) 0.063(3) 0.0000(10) 0.018(2) -0.009(2)
C(17) 0.047(2) 0.044(2) 0.063(2) 0.0010(10) 0.019(2) -0.002(2)

loop_
_atom_type_symbol
_atom_type_scat_dispersion_real
_atom_type_scat_dispersion_imag
_atom_type_scat_source
C 0.017 0.009
;International Tables for Crystallography
(1992, Vol. C, Tables 4.2.6.8 and 6.1.1.1)
;
H 0.000 0.000
;International Tables for Crystallography
(1992, Vol. C, Table 6.1.1.2)
;
F 0.069 0.053
;International Tables for Crystallography
(1992, Vol. C, Tables 4.2.6.8 and 6.1.1.1)
;
N 0.029 0.018
;International Tables for Crystallography
(1992, Vol. C, Tables 4.2.6.8 and 6.1.1.1)
;
O 0.047 0.032
;International Tables for Crystallography
(1992, Vol. C, Tables 4.2.6.8 and 6.1.1.1)
;
S 0.319 0.557
;International Tables for Crystallography
(1992, Vol. C, Tables 4.2.6.8 and 6.1.1.1)
;

loop_
_geom_angle_atom_site_label_1
_geom_angle_atom_site_label_2
_geom_angle_atom_site_label_3
_geom_angle
_geom_angle_publ_flag
O(1) S(1) O(2) 119.4(2) no
O(1) S(1) N(3) 107.0(2) no
O(1) S(1) C(15) 107.4(2) no
O(2) S(1) N(3) 107.4(2) no
O(2) S(1) C(15) 107.3(2) no
N(3) S(1) C(15) 107.9(2) no
N(2) N(1) C(1) 104.1(4) no
N(1) N(2) C(3) 112.6(4) no
N(1) N(2) C(12) 116.6(3) no
C(3) N(2) C(12) 130.5(4) no
S(1) N(3) H(13) 109(4) no
S(1) N(3) H(14) 117(4) no
H(13) N(3) H(14) 119(6) no
N(1) C(1) C(2) 112.3(4) no
N(1) C(1) C(4) 119.0(4) no
C(2) C(1) C(4) 128.6(4) no
C(1) C(2) C(3) 106.2(4) no
C(1) C(2) H(1) 126.8 no
C(3) C(2) H(1) 127.0 no
N(2) C(3) C(2) 104.8(4) no
N(2) C(3) C(5) 126.6(4) no
C(2) C(3) C(5) 128.6(4) no
F(1) C(4) F(2) 106.0(5) no
F(1) C(4) F(3) 106.0(5) no
F(1) C(4) C(1) 110.6(4) no
F(2) C(4) F(3) 107.7(4) no
F(2) C(4) C(1) 112.9(4) no
F(3) C(4) C(1) 113.2(5) no
C(3) C(5) C(6) 126.2(4) no
C(3) C(5) C(10) 117.3(4) no
C(6) C(5) C(10) 116.5(4) no
C(5) C(6) C(7) 121.9(5) no
C(5) C(6) H(2) 119.1 no
C(7) C(6) H(2) 119.0 no
C(6) C(7) C(8) 121.3(5) no
C(6) C(7) H(3) 119.6 no
C(8) C(7) H(3) 119.1 no
C(7) C(8) C(9) 117.3(5) no
C(7) C(8) C(11) 121.0(5) no
C(9) C(8) C(11) 121.6(5) no
C(8) C(9) C(10) 121.0(5) no
C(8) C(9) H(4) 118.7 no
C(10) C(9) H(4) 120.4 no
C(5) C(10) C(9) 122.0(5) no
C(5) C(10) H(5) 119.3 no
C(9) C(10) H(5) 118.7 no
C(8) C(11) H(6) 110.9 no
C(8) C(11) H(7) 109.7 no
C(8) C(11) H(8) 110.2 no
H(6) C(11) H(7) 108.7 no
H(6) C(11) H(8) 109.5 no
H(7) C(11) H(8) 107.7 no
N(2) C(12) C(13) 117.9(4) no
N(2) C(12) C(17) 120.0(4) no
C(13) C(12) C(17) 122.1(4) no
C(12) C(13) C(14) 119.2(4) no
C(12) C(13) H(9) 120.1 no
C(14) C(13) H(9) 120.7 no
C(13) C(14) C(15) 119.6(5) no
C(13) C(14) H(10) 120.6 no
C(15) C(14) H(10) 119.8 no
S(1) C(15) C(14) 119.1(4) no
S(1) C(15) C(16) 120.2(4) no
C(14) C(15) C(16) 120.7(4) no
C(15) C(16) C(17) 120.1(5) no
C(15) C(16) H(11) 119.8 no
C(17) C(16) H(11) 120.1 no
C(12) C(17) C(16) 118.3(5) no
C(12) C(17) H(12) 120.1 no
C(16) C(17) H(12) 121.6 no

loop_
_geom_bond_atom_site_label_1
_geom_bond_atom_site_label_2
_geom_bond_site_symmetry_1
_geom_bond_site_symmetry_2
_geom_bond_distance
_geom_bond_publ_flag
S(1) O(1) . . 1.428(4) no
S(1) O(2) . . 1.414(4) no
S(1) N(3) . . 1.596(4) no
S(1) C(15) . . 1.777(4) no
F(1) C(4) . . 1.329(6) no
F(2) C(4) . . 1.319(6) no
F(3) C(4) . . 1.298(6) no
N(1) N(2) . . 1.353(5) no
N(1) C(1) . . 1.328(5) no
N(2) C(3) . . 1.378(5) no
N(2) C(12) . . 1.444(5) no
N(3) H(13) . . 0.872(9) no
N(3) H(14) . . 0.871(9) no
C(1) C(2) . . 1.383(6) no
C(1) C(4) . . 1.490(6) no
C(2) C(3) . . 1.375(6) no
C(2) H(1) . . 0.97 no
C(3) C(5) . . 1.465(6) no
C(5) C(6) . . 1.385(6) no
C(5) C(10) . . 1.388(6) no
C(6) C(7) . . 1.372(7) no
C(6) H(2) . . 0.97 no
C(7) C(8) . . 1.391(7) no
C(7) H(3) . . 0.98 no
C(8) C(9) . . 1.379(7) no
C(8) C(11) . . 1.505(7) no
C(9) C(10) . . 1.380(7) no
C(9) H(4) . . 0.97 no
C(10) H(5) . . 0.98 no
C(11) H(6) . . 0.94 no
C(11) H(7) . . 0.97 no
C(11) H(8) . . 0.96 no
C(12) C(13) . . 1.366(7) no
C(12) C(17) . . 1.372(7) no
C(13) C(14) . . 1.378(6) no
C(13) H(9) . . 0.96 no
C(14) C(15) . . 1.378(6) no
C(14) H(10) . . 0.98 no
C(15) C(16) . . 1.367(7) no
C(16) C(17) . . 1.387(7) no
C(16) H(11) . . 0.97 no
C(17) H(12) . . 0.96 no

loop_
_geom_contact_atom_site_label_1
_geom_contact_atom_site_label_2
_geom_contact_distance
_geom_contact_site_symmetry_2
_geom_contact_publ_flag
F(1) C(10) 3.334(6) 2_767 no
F(1) C(2) 3.414(7) 1_556 no
F(1) C(9) 3.529(7) 2_767 no
F(2) N(3) 3.170(5) 2_757 no
F(2) N(2) 3.334(6) 1_556 no
F(2) N(1) 3.380(6) 1_556 no
F(2) O(2) 3.396(5) 2_756 no
F(2) C(3) 3.439(6) 1_556 no
F(2) C(1) 3.466(6) 1_556 no
F(2) C(2) 3.525(7) 1_556 no
F(3) C(7) 3.416(7) 1_656 no
F(3) N(3) 3.441(6) 2_756 no
F(3) C(11) 3.454(8) 1_656 no
F(3) C(11) 3.509(7) 1_657 no
F(3) C(8) 3.525(6) 1_656 no
O(1) C(14) 3.294(6) 2_656 no
O(1) C(13) 3.366(6) 2_656 no
O(1) C(15) 3.440(5) 2_655 no
O(1) C(14) 3.470(6) 2_655 no
O(1) O(1) 3.529(7) 2_655 no
O(1) C(7) 3.556(7) 2_655 no
O(1) C(6) 3.588(6) 2_655 no
O(2) N(3) 2.953(6) 1_554 no
O(2) C(14) 3.442(7) 1_554 no
N(1) N(3) 3.088(6) 2_756 no
N(1) C(17) 3.535(7) 1_556 no
C(2) C(10) 3.548(8) 1_556 no
C(13) C(16) 3.500(8) 1_556 no

loop_
_geom_torsion_atom_site_label_1
_geom_torsion_atom_site_label_2
_geom_torsion_atom_site_label_3
_geom_torsion_atom_site_label_4
_geom_torsion
_geom_torsion_publ_flag
S(1) C(15) C(14) C(13) -179.6(4) no
S(1) C(15) C(16) C(17) 179.9(4) no
F(1) C(4) C(1) N(1) -153.9(5) no
F(1) C(4) C(1) C(2) 30.0(8) no
F(2) C(4) C(1) N(1) -35.3(7) no
F(2) C(4) C(1) C(2) 148.5(5) no
F(3) C(4) C(1) N(1) 87.4(6) no
F(3) C(4) C(1) C(2) -88.8(6) no
O(1) S(1) C(15) C(14) 28.3(5) no
O(1) S(1) C(15) C(16) -152.2(4) no
O(2) S(1) C(15) C(14) 157.9(4) no
O(2) S(1) C(15) C(16) -22.6(5) no
N(1) N(2) C(3) C(2) -1.0(6) no
N(1) N(2) C(3) C(5) 176.6(4) no
N(1) N(2) C(12) C(13) 91.2(5) no
N(1) N(2) C(12) C(17) -86.7(6) no
N(1) C(1) C(2) C(3) -0.2(6) no
N(2) N(1) C(1) C(2) -0.4(6) no
N(2) N(1) C(1) C(4) -177.1(4) no
N(2) C(3) C(2) C(1) 0.7(5) no
N(2) C(3) C(5) C(6) 16.0(8) no
N(2) C(3) C(5) C(10) -163.4(5) no
N(2) C(12) C(13) C(14) -178.2(4) no
N(2) C(12) C(17) C(16) 178.5(5) no
N(3) S(1) C(15) C(14) -86.7(4) no
N(3) S(1) C(15) C(16) 92.8(4) no
C(1) N(1) N(2) C(3) 0.8(5) no
C(1) N(1) N(2) C(12) -174.7(4) no
C(1) C(2) C(3) C(5) -176.8(5) no
C(2) C(3) N(2) C(12) 173.8(5) no
C(2) C(3) C(5) C(6) -167.1(5) no
C(2) C(3) C(5) C(10) 13.6(8) no
C(3) N(2) C(12) C(13) -83.3(7) no
C(3) N(2) C(12) C(17) 98.8(6) no
C(3) C(2) C(1) C(4) 176.2(5) no
C(3) C(5) C(6) C(7) -179.7(5) no
C(3) C(5) C(10) C(9) 179.9979 no
C(5) C(3) N(2) C(12) -8.7(8) no
C(5) C(6) C(7) C(8) 1.8(9) no
C(5) C(10) C(9) C(8) -2.2(9) no
C(6) C(5) C(10) C(9) 0.6(8) no
C(6) C(7) C(8) C(9) -3.3(9) no
C(6) C(7) C(8) C(11) 178.5(6) no
C(7) C(6) C(5) C(10) -0.4(8) no
C(7) C(8) C(9) C(10) 3.5(9) no
C(10) C(9) C(8) C(11) -178.3(5) no
C(12) C(13) C(14) C(15) -0.5(8) no
C(12) C(17) C(16) C(15) -0.2(9) no
C(13) C(12) C(17) C(16) 0.7(8) no
C(13) C(14) C(15) C(16) 0.9(8) no
C(14) C(13) C(12) C(17) -0.4(8) no
C(14) C(15) C(16) C(17) -0.6(8) no

loop_
_cod_related_entry_id
_cod_related_entry_database
_cod_related_entry_code
1 ChemSpider 2562
